data_7026321
loop_
_publ_author_name
'Arora, Himanshu'
'Philouze, Christian'
'Jarjayes, Olivier'
'Thomas, Fabrice'

_publ_section_title
;
 Co(II), Ni(II), Cu(II) and Zn(II) complexes of a bipyridine bis-phenol
 conjugate: generation and properties of coordinated radical species.
;
_journal_issue 42
_journal_name_full 'Dalton transactions (Cambridge, England : 2003)'
_journal_page_first 10088
_journal_page_last 10098
_journal_paper_doi 10.1039/c0dt00342e
_journal_volume 39
_journal_year 2010
_chemical_formula_moiety 'C43 H51 Co N3 O2 '
_chemical_formula_sum 'C43 H51 Co N3 O2'
_chemical_formula_weight 700.83
_space_group_IT_number 15
_symmetry_cell_setting monoclinic
_symmetry_Int_Tables_number 15
_symmetry_space_group_name_Hall '-C 2yc'
_symmetry_space_group_name_H-M 'C 1 2/c 1'
_audit_creation_date 2010-04-06
_audit_creation_method 'by teXsan v1.8'
_audit_update_record
;
?
;
_cell_angle_alpha 90
_cell_angle_beta 98.65(1)
_cell_angle_gamma 90
_cell_formula_units_Z 8
_cell_length_a 30.036(4)
_cell_length_b 9.288(4)
_cell_length_c 27.611(4)
_cell_measurement_reflns_used 0
_cell_measurement_temperature 200.0
_cell_measurement_theta_max 0.0
_cell_measurement_theta_min 0.0
_cell_volume 7615(4)
_computing_cell_refinement 'Bruker-Enraf-Nonius kappaCCD'
_computing_data_collection 'Bruker-Enraf-Nonius kappaCCD'
_computing_data_reduction 'teXsan (MSC, 1992-1997)'
_computing_publication_material 'teXsan (MSC, 1992-1997)'
_computing_structure_refinement 'teXsan (MSC, 1992-1997)'
_computing_structure_solution SIR92
_diffrn_ambient_temperature 200.0
_diffrn_measured_fraction_theta_full 0.998
_diffrn_measured_fraction_theta_max 0.998
_diffrn_measurement_device_type 'Bruker-Enraf-Nonius kappaCCD'
_diffrn_measurement_method 'phi and omega scans'
_diffrn_orient_matrix_UB_11 0.00000
_diffrn_orient_matrix_UB_12 0.00000
_diffrn_orient_matrix_UB_13 0.00000
_diffrn_orient_matrix_UB_21 0.00000
_diffrn_orient_matrix_UB_22 0.00000
_diffrn_orient_matrix_UB_23 0.00000
_diffrn_orient_matrix_UB_31 0.00000
_diffrn_orient_matrix_UB_32 0.00000
_diffrn_orient_matrix_UB_33 0.00000
_diffrn_radiation_detector CCD
_diffrn_radiation_monochromator graphite
_diffrn_radiation_source 'X-ray tube'
_diffrn_radiation_type 'Mo K\a'
_diffrn_radiation_wavelength 0.7107
_diffrn_reflns_av_R_equivalents 0.08026
_diffrn_reflns_av_sigmaI/netI 0.070
_diffrn_reflns_limit_h_max 38
_diffrn_reflns_limit_h_min -38
_diffrn_reflns_limit_k_max 11
_diffrn_reflns_limit_k_min -12
_diffrn_reflns_limit_l_max 31
_diffrn_reflns_limit_l_min -35
_diffrn_reflns_number 46772
_diffrn_reflns_reduction_process 'Lp corrections applied'
_diffrn_reflns_theta_full 27.50
_diffrn_reflns_theta_max 27.50
_diffrn_reflns_theta_min 1.37
_diffrn_standards_decay_% 0.00
_diffrn_standards_interval_count 0
_diffrn_standards_number 0
_exptl_absorpt_coefficient_mu 0.490
_exptl_absorpt_correction_type none
_exptl_crystal_colour black
_exptl_crystal_density_diffrn 1.222
_exptl_crystal_density_meas ?
_exptl_crystal_description platelet
_exptl_crystal_F_000 2984.00
_exptl_crystal_size_max 0.40
_exptl_crystal_size_mid 0.32
_exptl_crystal_size_min 0.07
_refine_diff_density_max 0.89
_refine_diff_density_min -0.82
_refine_ls_extinction_method none
_refine_ls_goodness_of_fit_all 1.906
_refine_ls_goodness_of_fit_ref 1.906
_refine_ls_hydrogen_treatment noref
_refine_ls_matrix_type full
_refine_ls_number_constraints 0
_refine_ls_number_parameters 442
_refine_ls_number_reflns 5818
_refine_ls_number_restraints 0
_refine_ls_R_factor_all 0.0583
_refine_ls_R_factor_gt 0.0583
_refine_ls_shift/su_max 0.0090
_refine_ls_shift/su_mean 0.0010
_refine_ls_structure_factor_coef F
_refine_ls_weighting_details 'w = 1/[\s^2^(Fo) + 0.00038|Fo|^2^]'
_refine_ls_weighting_scheme sigma
_refine_ls_wR_factor_all 0.0694
_refine_ls_wR_factor_ref 0.0694
_reflns_number_gt 5818
_reflns_number_total 8740
_reflns_threshold_expression I>2.00\s(I)
_cod_data_source_file c0dt00342e.txt
_cod_data_source_block Radical_?
_cod_depositor_comments
;
The following automatic conversions were performed:

'_exptl_crystal_density_meas' value 'not measured' was changed to '?'
- the value is perceived as not measured.

Automatic conversion script
Id: cif_fix_values 3008 2015-01-20 13:52:24Z robertas 
;
_cod_original_cell_volume 7615(3)
_cod_original_sg_symbol_H-M 'C 2/c '
_cod_original_formula_sum 'C43 H51 Co N3 O2 '
_cod_database_code 7026321

loop_
_symmetry_equiv_pos_as_xyz
' +x, +y, +z'
' -x, +y,1/2-z'
' -x, -y, -z'
' +x, -y,1/2+z'
'1/2+x,1/2+y, +z'
1/2-x,1/2+y,1/2-z
'1/2-x,1/2-y, -z'
1/2+x,1/2-y,1/2+z

loop_
_atom_site_label
_atom_site_fract_x
_atom_site_fract_y
_atom_site_fract_z
_atom_site_U_iso_or_equiv
_atom_site_occupancy
_atom_site_adp_type
_atom_site_calc_flag
Co(1) 0.96639(1) 0.07634(4) 0.58968(1) 0.02991(8) 1.000 Uani d
O(1) 1.01216(6) 0.2144(2) 0.61157(6) 0.0354(5) 1.000 Uani d
O(2) 0.91972(6) 0.2176(2) 0.58437(6) 0.0328(5) 1.000 Uani d
N(1) 1.01318(7) -0.0596(2) 0.57216(7) 0.0254(5) 1.000 Uani d
N(2) 0.92669(7) -0.0557(2) 0.54533(7) 0.0282(5) 1.000 Uani d
N(3) 0.95630(8) -0.0105(3) 0.65753(8) 0.0352(6) 1.000 Uani d
C(1) 1.05371(9) 0.1883(3) 0.63149(8) 0.0284(6) 1.000 Uani d
C(2) 1.07946(9) 0.2995(3) 0.65844(9) 0.0358(7) 1.000 Uani d
C(3) 1.1217(1) 0.2648(4) 0.6833(1) 0.0479(8) 1.000 Uani d
C(4) 1.1410(1) 0.1293(4) 0.6832(1) 0.0490(9) 1.000 Uani d
C(5) 1.1182(1) 0.0286(3) 0.6536(1) 0.0388(8) 1.000 Uani d
C(6) 1.07548(9) 0.0553(3) 0.62619(8) 0.0286(6) 1.000 Uani d
C(7) 1.05777(8) -0.0509(3) 0.58856(8) 0.0263(6) 1.000 Uani d
C(8) 1.08771(9) -0.1376(3) 0.56745(9) 0.0321(7) 1.000 Uani d
C(9) 1.0721(1) -0.2315(3) 0.53013(9) 0.0357(7) 1.000 Uani d
C(10) 1.0265(1) -0.2397(3) 0.51389(9) 0.0335(7) 1.000 Uani d
C(11) 0.99782(9) -0.1534(3) 0.53549(8) 0.0285(6) 1.000 Uani d
C(12) 0.94899(9) -0.1511(3) 0.52037(8) 0.0291(6) 1.000 Uani d
C(13) 0.9269(1) -0.2340(3) 0.48278(9) 0.0371(7) 1.000 Uani d
C(14) 0.8817(1) -0.2175(3) 0.4696(1) 0.0461(8) 1.000 Uani d
C(15) 0.8587(1) -0.1229(3) 0.4948(1) 0.0423(8) 1.000 Uani d
C(16) 0.88161(9) -0.0415(3) 0.53375(9) 0.0338(7) 1.000 Uani d
C(17) 0.85679(9) 0.0614(3) 0.5596(1) 0.0370(7) 1.000 Uani d
C(18) 0.8110(1) 0.0341(4) 0.5610(1) 0.0457(8) 1.000 Uani d
C(19) 0.7833(1) 0.1310(4) 0.5784(1) 0.0520(9) 1.000 Uani d
C(20) 0.8019(1) 0.2629(4) 0.5939(1) 0.0518(9) 1.000 Uani d
C(21) 0.84694(9) 0.2982(3) 0.5948(1) 0.0398(8) 1.000 Uani d
C(22) 0.87630(9) 0.1914(3) 0.58023(9) 0.0326(7) 1.000 Uani d
C(23) 1.0607(1) 0.4517(3) 0.6621(1) 0.0438(8) 1.000 Uani d
C(24) 1.0966(1) 0.5579(4) 0.6846(2) 0.082(1) 1.000 Uani d
C(25) 1.0244(1) 0.4490(3) 0.6947(1) 0.0511(9) 1.000 Uani d
C(26) 1.0409(2) 0.5097(4) 0.6117(1) 0.091(1) 1.000 Uani d
C(27) 1.1872(1) 0.0972(6) 0.7132(2) 0.082(1) 1.000 Uani d
C(28) 1.2212(2) 0.098(2) 0.6821(3) 0.299(6) 1.000 Uani d
C(29) 1.1986(2) 0.199(1) 0.7533(3) 0.235(3) 1.000 Uani d
C(30) 1.1872(2) -0.048(1) 0.7358(3) 0.210(3) 1.000 Uani d
C(31) 0.8643(1) 0.4479(3) 0.6107(1) 0.0494(9) 1.000 Uani d
C(32) 0.8271(2) 0.5511(5) 0.6206(2) 0.094(2) 1.000 Uani d
C(33) 0.8880(1) 0.5160(4) 0.5713(1) 0.071(1) 1.000 Uani d
C(34) 0.8974(1) 0.4365(4) 0.6585(1) 0.064(1) 1.000 Uani d
C(35) 0.7335(1) 0.0959(5) 0.5806(1) 0.073(1) 1.000 Uani d
C(36) 0.7263(2) 0.060(2) 0.6239(3) 0.475(6) 1.000 Uani d
C(37) 0.7149(2) -0.001(1) 0.5440(3) 0.227(3) 1.000 Uani d
C(38) 0.7062(2) 0.220(1) 0.5670(8) 0.458(8) 1.000 Uani d
C(39) 0.9508(1) 0.0807(3) 0.6930(1) 0.0515(9) 1.000 Uani d
C(40) 0.9418(1) 0.0414(3) 0.7381(1) 0.0533(9) 1.000 Uani d
C(41) 0.9387(1) -0.0993(4) 0.7482(1) 0.063(1) 1.000 Uani d
C(42) 0.9455(2) -0.1969(4) 0.7126(1) 0.082(1) 1.000 Uani d
C(43) 0.9539(1) -0.1483(4) 0.6679(1) 0.063(1) 1.000 Uani d
H(1) 1.1385 0.3387 0.7015 0.057 1.000 Uiso c
H(2) 1.1315 -0.0633 0.6511 0.047 1.000 Uiso c
H(3) 1.1191 -0.1318 0.5789 0.039 1.000 Uiso c
H(4) 1.0925 -0.2900 0.5157 0.043 1.000 Uiso c
H(5) 1.0150 -0.3038 0.4882 0.040 1.000 Uiso c
H(6) 0.9431 -0.3016 0.4663 0.045 1.000 Uiso c
H(7) 0.8661 -0.2715 0.4431 0.055 1.000 Uiso c
H(8) 0.8271 -0.1120 0.4858 0.051 1.000 Uiso c
H(9) 0.7988 -0.0560 0.5493 0.055 1.000 Uiso c
H(10) 0.7826 0.3335 0.6045 0.062 1.000 Uiso c
H(11) 1.1085 0.5275 0.7168 0.099 1.000 Uiso c
H(12) 1.1201 0.5617 0.6651 0.099 1.000 Uiso c
H(13) 1.0835 0.6508 0.6859 0.099 1.000 Uiso c
H(14) 1.0372 0.4201 0.7268 0.061 1.000 Uiso c
H(15) 1.0015 0.3827 0.6819 0.061 1.000 Uiso c
H(16) 1.0117 0.5423 0.6959 0.061 1.000 Uiso c
H(17) 1.0642 0.5184 0.5920 0.110 1.000 Uiso c
H(18) 1.0185 0.4453 0.5964 0.110 1.000 Uiso c
H(19) 1.0278 0.6015 0.6152 0.110 1.000 Uiso c
H(20) 1.2492 0.0700 0.7004 0.359 1.000 Uiso c
H(21) 1.2132 0.0318 0.6559 0.359 1.000 Uiso c
H(22) 1.2237 0.1917 0.6692 0.359 1.000 Uiso c
H(23) 1.2271 0.1743 0.7713 0.282 1.000 Uiso c
H(24) 1.1763 0.1947 0.7743 0.282 1.000 Uiso c
H(25) 1.1998 0.2933 0.7405 0.282 1.000 Uiso c
H(26) 1.2162 -0.0677 0.7535 0.252 1.000 Uiso c
H(27) 1.1799 -0.1182 0.7109 0.252 1.000 Uiso c
H(28) 1.1655 -0.0506 0.7575 0.252 1.000 Uiso c
H(29) 0.8399 0.6416 0.6308 0.113 1.000 Uiso c
H(30) 0.8120 0.5125 0.6455 0.113 1.000 Uiso c
H(31) 0.8062 0.5634 0.5914 0.113 1.000 Uiso c
H(32) 0.9118 0.4550 0.5648 0.085 1.000 Uiso c
H(33) 0.8671 0.5284 0.5422 0.085 1.000 Uiso c
H(34) 0.9000 0.6069 0.5824 0.085 1.000 Uiso c
H(35) 0.9091 0.5292 0.6677 0.076 1.000 Uiso c
H(36) 0.9214 0.3739 0.6538 0.076 1.000 Uiso c
H(37) 0.8823 0.3992 0.6836 0.076 1.000 Uiso c
H(38) 0.7439 -0.0226 0.6346 0.570 1.000 Uiso c
H(39) 0.6953 0.0375 0.6230 0.570 1.000 Uiso c
H(40) 0.7343 0.1370 0.6459 0.570 1.000 Uiso c
H(41) 0.7184 0.0365 0.5127 0.272 1.000 Uiso c
H(42) 0.7299 -0.0909 0.5488 0.272 1.000 Uiso c
H(43) 0.6838 -0.0136 0.5456 0.272 1.000 Uiso c
H(44) 0.7094 0.2485 0.5347 0.550 1.000 Uiso c
H(45) 0.6755 0.1973 0.5683 0.550 1.000 Uiso c
H(46) 0.7154 0.2965 0.5891 0.550 1.000 Uiso c
H(47) 0.9533 0.1806 0.6865 0.062 1.000 Uiso c
H(48) 0.9378 0.1122 0.7619 0.064 1.000 Uiso c
H(49) 0.9321 -0.1306 0.7791 0.075 1.000 Uiso c
H(50) 0.9444 -0.2972 0.7189 0.099 1.000 Uiso c
H(51) 0.9580 -0.2168 0.6434 0.075 1.000 Uiso c

loop_
_atom_site_aniso_label
_atom_site_aniso_U_11
_atom_site_aniso_U_22
_atom_site_aniso_U_33
_atom_site_aniso_U_12
_atom_site_aniso_U_13
_atom_site_aniso_U_23
Co(1) 0.0292(2) 0.0294(2) 0.0309(2) 0.0002(2) 0.0039(1) 0.0070(2)
O(1) 0.046(1) 0.0227(9) 0.0347(9) 0.0050(8) -0.0028(8) -0.0025(8)
O(2) 0.0303(9) 0.034(1) 0.0346(9) -0.0025(8) 0.0053(7) -0.0017(8)
N(1) 0.037(1) 0.021(1) 0.0193(9) -0.0008(9) 0.0068(8) 0.0011(8)
N(2) 0.037(1) 0.026(1) 0.0217(9) -0.0051(9) 0.0020(8) 0.0017(9)
N(3) 0.045(1) 0.031(1) 0.030(1) -0.003(1) 0.007(1) 0.004(1)
C(1) 0.039(1) 0.028(1) 0.019(1) -0.003(1) 0.006(1) 0.001(1)
C(2) 0.047(2) 0.033(1) 0.031(1) -0.011(1) 0.020(1) -0.008(1)
C(3) 0.041(2) 0.063(2) 0.041(1) -0.020(2) 0.010(1) -0.022(1)
C(4) 0.034(2) 0.071(2) 0.041(2) -0.001(2) 0.003(1) -0.015(2)
C(5) 0.037(1) 0.046(2) 0.034(1) 0.005(1) 0.008(1) -0.005(1)
C(6) 0.034(1) 0.030(1) 0.022(1) 0.000(1) 0.0049(9) 0.001(1)
C(7) 0.036(1) 0.020(1) 0.023(1) 0.001(1) 0.006(1) 0.004(1)
C(8) 0.037(1) 0.032(1) 0.028(1) 0.006(1) 0.007(1) 0.006(1)
C(9) 0.051(2) 0.029(1) 0.029(1) 0.009(1) 0.012(1) 0.002(1)
C(10) 0.054(2) 0.025(1) 0.023(1) 0.002(1) 0.010(1) -0.002(1)
C(11) 0.044(1) 0.021(1) 0.023(1) -0.002(1) 0.009(1) 0.004(1)
C(12) 0.045(1) 0.025(1) 0.018(1) -0.007(1) 0.006(1) 0.002(1)
C(13) 0.053(2) 0.032(1) 0.028(1) -0.010(1) 0.010(1) -0.003(1)
C(14) 0.060(2) 0.046(2) 0.031(1) -0.022(2) 0.000(1) -0.008(1)
C(15) 0.041(2) 0.049(2) 0.034(1) -0.015(1) -0.003(1) 0.001(1)
C(16) 0.041(1) 0.032(1) 0.027(1) -0.009(1) 0.002(1) 0.004(1)
C(17) 0.031(1) 0.045(2) 0.033(1) 0.000(1) 0.000(1) 0.005(1)
C(18) 0.033(1) 0.058(2) 0.044(2) -0.008(1) -0.001(1) 0.003(1)
C(19) 0.027(1) 0.079(2) 0.048(2) -0.001(2) -0.001(1) 0.001(2)
C(20) 0.035(2) 0.070(2) 0.049(2) 0.015(2) 0.002(1) -0.003(2)
C(21) 0.037(1) 0.049(2) 0.033(1) 0.007(1) 0.000(1) 0.003(1)
C(22) 0.031(1) 0.040(2) 0.025(1) 0.002(1) 0.001(1) 0.006(1)
C(23) 0.072(2) 0.028(2) 0.035(1) -0.012(1) 0.022(1) -0.010(1)
C(24) 0.093(3) 0.049(2) 0.116(3) -0.032(2) 0.050(2) -0.041(2)
C(25) 0.058(2) 0.039(2) 0.060(2) 0.003(2) 0.022(1) -0.004(2)
C(26) 0.208(5) 0.023(2) 0.048(2) 0.008(2) 0.033(2) 0.003(2)
C(27) 0.043(2) 0.120(4) 0.075(2) 0.011(2) -0.016(2) -0.036(2)
C(28) 0.033(3) 0.70(3) 0.165(7) 0.074(6) 0.014(3) -0.02(1)
C(29) 0.160(5) 0.279(8) 0.211(5) 0.098(5) -0.146(4) -0.159(5)
C(30) 0.124(4) 0.191(8) 0.263(7) 0.011(5) -0.142(4) 0.037(6)
C(31) 0.048(2) 0.041(2) 0.058(2) 0.011(1) 0.007(1) -0.006(1)
C(32) 0.071(3) 0.070(3) 0.139(4) 0.025(2) 0.010(3) -0.033(3)
C(33) 0.094(3) 0.042(2) 0.077(2) 0.002(2) 0.015(2) 0.010(2)
C(34) 0.070(2) 0.057(2) 0.060(2) -0.002(2) -0.001(2) -0.017(2)
C(35) 0.024(1) 0.116(3) 0.077(2) -0.003(2) 0.003(2) -0.005(2)
C(36) 0.052(3) 1.24(3) 0.131(5) -0.168(7) 0.002(3) 0.221(9)
C(37) 0.065(3) 0.39(1) 0.238(7) -0.128(4) 0.061(3) -0.150(7)
C(38) 0.021(3) 0.173(7) 1.16(4) 0.002(4) 0.027(8) -0.22(1)
C(39) 0.085(2) 0.027(1) 0.047(2) 0.002(2) 0.026(1) 0.004(1)
C(40) 0.087(2) 0.037(2) 0.040(2) 0.002(2) 0.025(2) -0.003(1)
C(41) 0.110(3) 0.049(2) 0.033(1) -0.015(2) 0.025(2) 0.005(1)
C(42) 0.173(4) 0.032(2) 0.047(2) -0.023(2) 0.034(2) 0.006(2)
C(43) 0.123(3) 0.036(2) 0.031(2) -0.009(2) 0.018(2) -0.004(1)

loop_
_atom_type_symbol
_atom_type_oxidation_number
_atom_type_number_in_cell
_atom_type_scat_dispersion_real
_atom_type_scat_dispersion_imag
_atom_type_scat_source
Co 0 8 0.299 0.973
;International Tables for Crystallography
(1992, Vol. C, Tables 4.2.6.8 and 6.1.1.1)
;
C 0 344 0.002 0.002
;International Tables for Crystallography
(1992, Vol. C, Tables 4.2.6.8 and 6.1.1.1)
;
N 0 24 0.004 0.003
;International Tables for Crystallography
(1992, Vol. C, Tables 4.2.6.8 and 6.1.1.1)
;
O 0 16 0.008 0.006
;International Tables for Crystallography
(1992, Vol. C, Tables 4.2.6.8 and 6.1.1.1)
;
H 0 408 0.000 0.000
;International Tables for Crystallography
(1992, Vol. C, Table 6.1.1.2)
;

loop_
_geom_angle_atom_site_label_1
_geom_angle_atom_site_label_2
_geom_angle_atom_site_label_3
_geom_angle
_geom_angle_publ_flag
O1 CO1 O2 92.77(8) yes
O1 CO1 N1 90.08(8) yes
O1 CO1 N2 160.27(8) yes
O1 CO1 N3 99.71(8) yes
O2 CO1 N1 161.57(8) yes
O2 CO1 N2 90.64(8) yes
O2 CO1 N3 97.44(8) yes
N1 CO1 N2 80.84(8) yes
N1 CO1 N3 100.02(8) yes
N2 CO1 N3 99.11(8) yes
CO1 O1 C1 127.2(2) yes
CO1 O2 C22 125.9(2) yes
CO1 N1 C7 125.3(2) yes
CO1 N1 C11 114.3(2) yes
C7 N1 C11 119.7(2) yes
CO1 N2 C12 114.6(2) yes
CO1 N2 C16 124.8(2) yes
C12 N2 C16 119.8(2) yes
CO1 N3 C39 117.7(2) yes
CO1 N3 C43 125.9(2) yes
C39 N3 C43 116.4(2) yes
O1 C1 C2 119.5(2) yes
O1 C1 C6 123.0(2) yes
C2 C1 C6 117.5(2) yes
C1 C2 C3 118.2(3) yes
C1 C2 C23 121.7(2) yes
C3 C2 C23 120.1(3) yes
C2 C3 C4 124.3(3) yes
C2 C3 H1 117.9 no
C4 C3 H1 117.9 no
C3 C4 C5 116.9(3) yes
C3 C4 C27 121.4(3) yes
C5 C4 C27 121.6(3) yes
C4 C5 C6 122.6(3) yes
C4 C5 H2 118.7 no
C6 C5 H2 118.7 no
C1 C6 C5 119.7(2) yes
C1 C6 C7 122.3(2) yes
C5 C6 C7 117.6(2) yes
N1 C7 C6 120.8(2) yes
N1 C7 C8 119.6(2) yes
C6 C7 C8 119.6(2) yes
C7 C8 C9 120.5(2) yes
C7 C8 H3 119.7 no
C9 C8 H3 119.7 no
C8 C9 C10 119.3(2) yes
C8 C9 H4 120.3 no
C10 C9 H4 120.3 no
C9 C10 C11 118.9(2) yes
C9 C10 H5 120.6 no
C11 C10 H5 120.6 no
N1 C11 C10 122.1(2) yes
N1 C11 C12 114.5(2) yes
C10 C11 C12 123.4(2) yes
N2 C12 C11 114.5(2) yes
N2 C12 C13 121.9(2) yes
C11 C12 C13 123.6(2) yes
C12 C13 C14 119.0(3) yes
C12 C13 H6 120.5 no
C14 C13 H6 120.5 no
C13 C14 C15 119.7(3) yes
C13 C14 H7 120.1 no
C15 C14 H7 120.1 no
C14 C15 C16 120.5(3) yes
C14 C15 H8 119.8 no
C16 C15 H8 119.8 no
N2 C16 C15 119.1(3) yes
N2 C16 C17 120.9(2) yes
C15 C16 C17 119.9(3) yes
C16 C17 C18 117.9(3) yes
C16 C17 C22 122.7(2) yes
C18 C17 C22 119.3(3) yes
C17 C18 C19 122.9(3) yes
C17 C18 H9 118.6 no
C19 C18 H9 118.6 no
C18 C19 C20 117.0(3) yes
C18 C19 C35 121.5(3) yes
C20 C19 C35 121.6(3) yes
C19 C20 C21 124.1(3) yes
C19 C20 H10 118.0 no
C21 C20 H10 118.0 no
C20 C21 C22 118.3(3) yes
C20 C21 C31 120.7(3) yes
C22 C21 C31 121.1(3) yes
O2 C22 C17 122.4(2) yes
O2 C22 C21 119.7(2) yes
C17 C22 C21 117.9(2) yes
C2 C23 C24 112.3(3) yes
C2 C23 C25 109.2(2) yes
C2 C23 C26 111.3(2) yes
C24 C23 C25 107.2(3) yes
C24 C23 C26 107.3(3) yes
C25 C23 C26 109.5(3) yes
C23 C24 H11 109.5 no
C23 C24 H12 109.5 no
C23 C24 H13 109.5 no
H11 C24 H12 109.5 no
H11 C24 H13 109.5 no
H12 C24 H13 109.5 no
C23 C25 H14 109.5 no
C23 C25 H15 109.5 no
C23 C25 H16 109.5 no
H14 C25 H15 109.5 no
H14 C25 H16 109.5 no
H15 C25 H16 109.5 no
C23 C26 H17 109.5 no
C23 C26 H18 109.5 no
C23 C26 H19 109.5 no
H17 C26 H18 109.5 no
H17 C26 H19 109.5 no
H18 C26 H19 109.5 no
C4 C27 C28 110.2(4) yes
C4 C27 C29 111.9(4) yes
C4 C27 C30 110.2(4) yes
C28 C27 C29 110.4(7) yes
C28 C27 C30 107.6(8) yes
C29 C27 C30 106.4(6) yes
C27 C28 H20 109.5 no
C27 C28 H21 109.5 no
C27 C28 H22 109.5 no
H20 C28 H21 109.5 no
H20 C28 H22 109.5 no
H21 C28 H22 109.5 no
C27 C29 H23 109.5 no
C27 C29 H24 109.5 no
C27 C29 H25 109.5 no
H23 C29 H24 109.5 no
H23 C29 H25 109.5 no
H24 C29 H25 109.5 no
C27 C30 H26 109.5 no
C27 C30 H27 109.5 no
C27 C30 H28 109.5 no
H26 C30 H27 109.5 no
H26 C30 H28 109.5 no
H27 C30 H28 109.5 no
C21 C31 C32 113.3(3) yes
C21 C31 C33 110.4(3) yes
C21 C31 C34 109.5(3) yes
C32 C31 C33 107.5(3) yes
C32 C31 C34 106.7(3) yes
C33 C31 C34 109.3(3) yes
C31 C32 H29 109.5 no
C31 C32 H30 109.5 no
C31 C32 H31 109.5 no
H29 C32 H30 109.5 no
H29 C32 H31 109.5 no
H30 C32 H31 109.5 no
C31 C33 H32 109.5 no
C31 C33 H33 109.5 no
C31 C33 H34 109.5 no
H32 C33 H33 109.5 no
H32 C33 H34 109.5 no
H33 C33 H34 109.5 no
C31 C34 H35 109.5 no
C31 C34 H36 109.5 no
C31 C34 H37 109.5 no
H35 C34 H36 109.5 no
H35 C34 H37 109.5 no
H36 C34 H37 109.5 no
C19 C35 C36 113.1(4) yes
C19 C35 C37 113.0(4) yes
C19 C35 C38 109.9(5) yes
C36 C35 C37 113.3(9) yes
C36 C35 C38 106(1) yes
C37 C35 C38 100.1(8) yes
C35 C36 H38 109.5 no
C35 C36 H39 109.5 no
C35 C36 H40 109.5 no
H38 C36 H39 109.5 no
H38 C36 H40 109.5 no
H39 C36 H40 109.5 no
C35 C37 H41 109.5 no
C35 C37 H42 109.5 no
C35 C37 H43 109.5 no
H41 C37 H42 109.5 no
H41 C37 H43 109.5 no
H42 C37 H43 109.5 no
C35 C38 H44 109.5 no
C35 C38 H45 109.5 no
C35 C38 H46 109.5 no
H44 C38 H45 109.5 no
H44 C38 H46 109.5 no
H45 C38 H46 109.5 no
N3 C39 C40 124.7(3) yes
N3 C39 H47 117.7 no
C40 C39 H47 117.7 no
C39 C40 C41 118.7(3) yes
C39 C40 H48 120.6 no
C41 C40 H48 120.6 no
C40 C41 C42 118.0(3) yes
C40 C41 H49 121.0 no
C42 C41 H49 121.0 no
C41 C42 C43 119.6(3) yes
C41 C42 H50 120.2 no
C43 C42 H50 120.2 no
N3 C43 C42 122.6(3) yes
N3 C43 H51 118.7 no
C42 C43 H51 118.7 no

loop_
_geom_bond_atom_site_label_1
_geom_bond_atom_site_label_2
_geom_bond_distance
_geom_bond_publ_flag
CO1 O1 1.910(2) yes
CO1 O2 1.910(2) yes
CO1 N1 2.002(2) yes
CO1 N2 1.996(2) yes
CO1 N3 2.103(2) yes
O1 C1 1.308(3) yes
O2 C22 1.315(3) yes
N1 C7 1.350(3) yes
N1 C11 1.363(3) yes
N2 C12 1.359(3) yes
N2 C16 1.350(3) yes
N3 C39 1.323(4) yes
N3 C43 1.316(4) yes
C1 C2 1.431(4) yes
C1 C6 1.415(4) yes
C2 C3 1.386(4) yes
C2 C23 1.531(4) yes
C3 C4 1.386(5) yes
C3 H1 0.95 no
C4 C5 1.359(4) yes
C4 C27 1.535(5) yes
C5 C6 1.409(4) yes
C5 H2 0.95 no
C6 C7 1.473(3) yes
C7 C8 1.398(4) yes
C8 C9 1.377(4) yes
C8 H3 0.95 no
C9 C10 1.377(4) yes
C9 H4 0.95 no
C10 C11 1.376(4) yes
C10 H5 0.95 no
C11 C12 1.464(4) yes
C12 C13 1.379(4) yes
C13 C14 1.362(4) yes
C13 H6 0.95 no
C14 C15 1.368(4) yes
C14 H7 0.95 no
C15 C16 1.407(4) yes
C15 H8 0.95 no
C16 C17 1.464(4) yes
C17 C18 1.406(4) yes
C17 C22 1.423(4) yes
C18 C19 1.361(5) yes
C18 H9 0.95 no
C19 C20 1.388(5) yes
C19 C35 1.539(4) yes
C20 C21 1.388(4) yes
C20 H10 0.95 no
C21 C22 1.424(4) yes
C21 C31 1.527(4) yes
C23 C24 1.524(5) yes
C23 C25 1.517(4) yes
C23 C26 1.526(5) yes
C24 H11 0.95 no
C24 H12 0.95 no
C24 H13 0.95 no
C25 H14 0.95 no
C25 H15 0.95 no
C25 H16 0.95 no
C26 H17 0.95 no
C26 H18 0.95 no
C26 H19 0.95 no
C27 C28 1.429(8) yes
C27 C29 1.456(8) yes
C27 C30 1.49(1) yes
C28 H20 0.95 no
C28 H21 0.95 no
C28 H22 0.95 no
C29 H23 0.95 no
C29 H24 0.95 no
C29 H25 0.95 no
C30 H26 0.95 no
C30 H27 0.95 no
C30 H28 0.95 no
C31 C32 1.528(5) yes
C31 C33 1.524(5) yes
C31 C34 1.531(5) yes
C32 H29 0.95 no
C32 H30 0.95 no
C32 H31 0.95 no
C33 H32 0.95 no
C33 H33 0.95 no
C33 H34 0.95 no
C34 H35 0.95 no
C34 H36 0.95 no
C34 H37 0.95 no
C35 C36 1.292(8) yes
C35 C37 1.405(8) yes
C35 C38 1.43(1) yes
C36 H38 0.95 no
C36 H39 0.95 no
C36 H40 0.95 no
C37 H41 0.95 no
C37 H42 0.95 no
C37 H43 0.95 no
C38 H44 0.95 no
C38 H45 0.95 no
C38 H46 0.95 no
C39 C40 1.363(4) yes
C39 H47 0.95 no
C40 C41 1.342(5) yes
C40 H48 0.95 no
C41 C42 1.375(5) yes
C41 H49 0.95 no
C42 C43 1.373(5) yes
C42 H50 0.95 no
C43 H51 0.95 no

loop_
_geom_contact_atom_site_label_1
_geom_contact_atom_site_label_2
_geom_contact_distance
_geom_contact_site_symmetry_2
_geom_contact_publ_flag
CO1 C10 3.273(2) 3_756 no
O1 C13 3.406(3) 3_756 no
O1 C10 3.492(3) 3_756 no
O2 C9 3.211(3) 3_756 no
O2 C10 3.366(3) 3_756 no
N1 C12 3.538(3) 3_756 no
N1 C11 3.544(3) 3_756 no
N2 C9 3.388(3) 3_756 no
N2 C8 3.564(3) 3_756 no
N2 C10 3.588(3) 3_756 no
C1 C13 3.320(3) 3_756 no
C6 C13 3.427(4) 3_756 no
C6 C14 3.457(4) 3_756 no
C7 C13 3.371(4) 3_756 no
C7 C12 3.525(3) 3_756 no
C8 C16 3.493(4) 3_756 no
C8 C15 3.497(4) 3_756 no
C9 C16 3.495(4) 3_756 no
C9 C26 3.515(5) 1_545 no
C10 C26 3.541(4) 1_545 no
C11 C11 3.473(5) 3_756 no
C25 C25 3.577(6) 2_756 no
C39 C40 3.509(5) 2_756 no
C40 C40 3.458(8) 2_756 no
C41 C42 3.599(7) 2_756 no
C42 C42 3.60(1) 2_756 no
